data_4345961
loop_
_publ_author_name
'Borys, Andryj M.'
'Clark, Ewan R.'

_publ_section_title
;
 Adducts of Donor-Functionalized Ar3P with the Soft Lewis Acid I2: Probing
 Simultaneous Lewis Acidity and Basicity at Internally Solvated P(III)
 Centers.
;
_journal_name_full 'Inorganic chemistry'
_journal_paper_doi 10.1021/acs.inorgchem.7b00278
_journal_year 2017
_chemical_formula_moiety 'C20 H20 I2 N P'
_chemical_formula_sum 'C20 H20 I2 N P'
_chemical_formula_weight 559.14
_space_group_crystal_system triclinic
_space_group_IT_number 2
_space_group_name_Hall '-P 1'
_space_group_name_H-M_alt 'P -1'
_symmetry_space_group_name_Hall '-P 1'
_symmetry_space_group_name_H-M 'P -1'
_atom_sites_solution_hydrogens geom
_audit_creation_date 2016-03-03
_audit_creation_method
;
Olex2 1.2
(compiled 2015.09.30 svn.r3233 for OlexSys, GUI svn.r5103)
;
_cell_angle_alpha 67.852(3)
_cell_angle_beta 88.456(2)
_cell_angle_gamma 84.209(2)
_cell_formula_units_Z 2
_cell_length_a 9.2731(3)
_cell_length_b 10.0341(3)
_cell_length_c 11.6573(3)
_cell_measurement_reflns_used 11453
_cell_measurement_temperature 100.00(10)
_cell_measurement_theta_max 29.3550
_cell_measurement_theta_min 2.8950
_cell_volume 999.44(6)
_computing_cell_refinement 'CrysAlisPro 1.171.38.41 (Rigaku OD, 2015)'
_computing_data_collection 'CrysAlisPro 1.171.38.41 (Rigaku OD, 2015)'
_computing_data_reduction 'CrysAlisPro 1.171.38.41 (Rigaku OD, 2015)'
_computing_molecular_graphics 'Olex2 (Dolomanov et al., 2009)'
_computing_publication_material 'Olex2 (Dolomanov et al., 2009)'
_computing_structure_refinement 'ShelXL (Sheldrick, 2015)'
_computing_structure_solution 'ShelXT (Sheldrick, 2015)'
_diffrn_ambient_environment N~2~
_diffrn_ambient_temperature 100.00(10)
_diffrn_detector 'CCD plate'
_diffrn_detector_area_resol_mean 5.2887
_diffrn_detector_type AtlasS2
_diffrn_measured_fraction_theta_full 0.999
_diffrn_measured_fraction_theta_max 0.999
_diffrn_measurement_details
;
List of Runs (angles in degrees, time in seconds):

  # Type    Start    End  Width  t~exp~   \w     \q     \k     \f   Frames
--------------------------------------------------------------------------
  1  \w    -30.00  91.00   1.00    9.06    --   10.88  19.00  90.00  121
  2  \w     -7.00  60.00   1.00    9.06    --   10.88-113.00 -47.00   67
  3  \w    -17.00  87.00   1.00    9.06    --   10.88  77.00 -90.00  104
  4  \w    -14.00  73.00   1.00    9.06    --   10.88  38.00-180.00   87
  5  \w    -62.00  27.00   1.00    9.06    --   10.88 -38.00   0.00   89
  6  \w    -17.00  52.00   1.00    9.06    --   10.88 -99.00 120.00   69
  7  \w    -87.00 -39.00   1.00    9.06    --  -11.35 153.00 102.56   48
  8  \w    -87.00 -61.00   1.00    9.06    --  -11.35 153.00 -95.48   26
;
_diffrn_measurement_device 'four-circle diffractometer'
_diffrn_measurement_device_type 'SuperNova, Dual, Cu at zero, AtlasS2'
_diffrn_measurement_method '\w scans'
_diffrn_orient_matrix_type 'CrysAlisPro convention (1999,Acta A55,543-557)'
_diffrn_orient_matrix_UB_11 0.0009139000
_diffrn_orient_matrix_UB_12 -0.0155350000
_diffrn_orient_matrix_UB_13 0.0646043000
_diffrn_orient_matrix_UB_21 0.0757879000
_diffrn_orient_matrix_UB_22 0.0053416000
_diffrn_orient_matrix_UB_23 -0.0019848000
_diffrn_orient_matrix_UB_31 -0.0129298000
_diffrn_orient_matrix_UB_32 0.0749099000
_diffrn_orient_matrix_UB_33 -0.0117732000
_diffrn_radiation_monochromator mirror
_diffrn_radiation_probe x-ray
_diffrn_radiation_type MoK\a
_diffrn_radiation_wavelength 0.71073
_diffrn_reflns_av_R_equivalents 0.0202
_diffrn_reflns_av_unetI/netI 0.0181
_diffrn_reflns_Laue_measured_fraction_full 0.999
_diffrn_reflns_Laue_measured_fraction_max 0.999
_diffrn_reflns_limit_h_max 11
_diffrn_reflns_limit_h_min -11
_diffrn_reflns_limit_k_max 12
_diffrn_reflns_limit_k_min -12
_diffrn_reflns_limit_l_max 14
_diffrn_reflns_limit_l_min -14
_diffrn_reflns_number 15557
_diffrn_reflns_point_group_measured_fraction_full 0.999
_diffrn_reflns_point_group_measured_fraction_max 0.999
_diffrn_reflns_theta_full 25.242
_diffrn_reflns_theta_max 26.371
_diffrn_reflns_theta_min 2.298
_diffrn_source 'micro-focus sealed X-ray tube'
_diffrn_source_type 'SuperNova (Mo) X-ray Source'
_exptl_absorpt_coefficient_mu 3.228
_exptl_absorpt_correction_T_max 1.00000
_exptl_absorpt_correction_T_min 0.79670
_exptl_absorpt_correction_type multi-scan
_exptl_absorpt_process_details
;
CrysAlisPro 1.171.38.41 (Rigaku Oxford Diffraction, 2015)
Empirical absorption correction using spherical harmonics,
 implemented in SCALE3 ABSPACK scaling algorithm.
;
_exptl_crystal_colour 'clear yellow'
_exptl_crystal_colour_lustre clear
_exptl_crystal_colour_primary yellow
_exptl_crystal_density_diffrn 1.858
_exptl_crystal_description prism
_exptl_crystal_F_000 536
_exptl_crystal_size_max 0.15
_exptl_crystal_size_mid 0.113
_exptl_crystal_size_min 0.083
_refine_diff_density_max 0.423
_refine_diff_density_min -0.356
_refine_diff_density_rms 0.069
_refine_ls_extinction_method none
_refine_ls_goodness_of_fit_ref 1.075
_refine_ls_hydrogen_treatment constr
_refine_ls_matrix_type full
_refine_ls_number_parameters 219
_refine_ls_number_reflns 4094
_refine_ls_number_restraints 0
_refine_ls_restrained_S_all 1.075
_refine_ls_R_factor_all 0.0165
_refine_ls_R_factor_gt 0.0153
_refine_ls_shift/su_max 0.002
_refine_ls_shift/su_mean 0.000
_refine_ls_structure_factor_coef Fsqd
_refine_ls_weighting_details 'w=1/[\s^2^(Fo^2^)+(0.0121P)^2^+0.6329P] where P=(Fo^2^+2Fc^2^)/3'
_refine_ls_weighting_scheme calc
_refine_ls_wR_factor_gt 0.0336
_refine_ls_wR_factor_ref 0.0341
_reflns_Friedel_coverage 0.000
_reflns_number_gt 3916
_reflns_number_total 4094
_reflns_threshold_expression 'I > 2\s(I)'
_cod_data_source_file ic7b00278_si_002.cif
_cod_data_source_block 2b
_cod_original_cell_volume 999.43(5)
_cod_database_code 4345961
_shelx_shelxl_version_number 2014/7
_chemical_oxdiff_formula C20H22N1P1I2
_chemical_oxdiff_usercomment ABS-052
_shelx_space_group_comment
;
The symmetry employed for this shelxl refinement is uniquely defined
by the following loop, which should always be used as a source of
symmetry information in preference to the above space-group names.
They are only intended as comments.
;
_reflns_odcompleteness_completeness 99.95
_reflns_odcompleteness_iscentric 1
_reflns_odcompleteness_theta 26.32
_olex2_refinement_description
;
1. Fixed Uiso
 At 1.2 times of:
  All C(H) groups
 At 1.5 times of:
  All C(H,H,H) groups
2.a Aromatic/amide H refined with riding coordinates:
 C18(H18), C16(H16), C19(H19), C17(H17), C20(H20), C2(H2), C12(H12), C14(H14),
 C13(H13), C11(H11), C3(H3), C5(H5), C10(H10), C4(H4)
2.b Idealised Me refined as rotating group:
 C7(H7A,H7B,H7C), C8(H8A,H8B,H8C)
;
_olex2_submission_special_instructions 'No special instructions were received'
_oxdiff_exptl_absorpt_empirical_details
;
Empirical correction (ABSPACK) includes:
- Absorption correction using spherical harmonics
- Frame scaling
;
_oxdiff_exptl_absorpt_empirical_full_max 1.218
_oxdiff_exptl_absorpt_empirical_full_min 0.830

loop_
_space_group_symop_operation_xyz
'x, y, z'
'-x, -y, -z'

loop_
_atom_site_label
_atom_site_type_symbol
_atom_site_fract_x
_atom_site_fract_y
_atom_site_fract_z
_atom_site_U_iso_or_equiv
_atom_site_adp_type
_atom_site_occupancy
_atom_site_site_symmetry_order
_atom_site_calc_flag
_atom_site_refinement_flags_posn
I1 I 0.76888(2) 0.50501(2) 0.22980(2) 0.01193(4) Uani 1 1 d .
I2 I 0.93952(2) 0.75709(2) 0.05681(2) 0.01589(4) Uani 1 1 d .
P1 P 0.62518(5) 0.29990(5) 0.34650(4) 0.01075(10) Uani 1 1 d .
N1 N 0.39993(17) 0.49017(17) 0.17981(15) 0.0145(3) Uani 1 1 d .
C18 C 0.6069(2) -0.0013(2) 0.13466(18) 0.0163(4) Uani 1 1 d .
H18 H 0.6053 -0.0656 0.0945 0.020 Uiso 1 1 calc R
C16 C 0.7346(2) 0.1615(2) 0.19220(18) 0.0143(4) Uani 1 1 d .
H16 H 0.8170 0.2085 0.1885 0.017 Uiso 1 1 calc R
C19 C 0.4894(2) 0.1195(2) 0.26051(18) 0.0157(4) Uani 1 1 d .
H19 H 0.4088 0.1366 0.3041 0.019 Uiso 1 1 calc R
C17 C 0.7307(2) 0.0662(2) 0.13182(18) 0.0157(4) Uani 1 1 d .
H17 H 0.8116 0.0476 0.0893 0.019 Uiso 1 1 calc R
C15 C 0.6142(2) 0.18649(19) 0.25859(17) 0.0118(4) Uani 1 1 d .
C20 C 0.4852(2) 0.0264(2) 0.19695(19) 0.0176(4) Uani 1 1 d .
H20 H 0.4012 -0.0168 0.1965 0.021 Uiso 1 1 calc R
C1 C 0.4439(2) 0.33762(19) 0.39514(17) 0.0117(4) Uani 1 1 d .
C6 C 0.3438(2) 0.42274(19) 0.30158(17) 0.0123(4) Uani 1 1 d .
C2 C 0.3988(2) 0.2719(2) 0.51729(18) 0.0144(4) Uani 1 1 d .
H2 H 0.4660 0.2176 0.5792 0.017 Uiso 1 1 calc R
C12 C 0.8988(2) 0.0475(2) 0.69738(19) 0.0208(4) Uani 1 1 d .
H12 H 0.9548 -0.0024 0.7685 0.025 Uiso 1 1 calc R
C14 C 0.7812(2) 0.0518(2) 0.51398(18) 0.0157(4) Uani 1 1 d .
H14 H 0.7592 0.0048 0.4624 0.019 Uiso 1 1 calc R
C9 C 0.7302(2) 0.1961(2) 0.48526(17) 0.0130(4) Uani 1 1 d .
C13 C 0.8655(2) -0.0220(2) 0.62050(19) 0.0195(4) Uani 1 1 d .
H13 H 0.8995 -0.1185 0.6400 0.023 Uiso 1 1 calc R
C7 C 0.4046(2) 0.6460(2) 0.14771(19) 0.0195(4) Uani 1 1 d .
H7A H 0.3076 0.6929 0.1358 0.029 Uiso 1 1 calc GR
H7B H 0.4580 0.6855 0.0728 0.029 Uiso 1 1 calc GR
H7C H 0.4511 0.6615 0.2136 0.029 Uiso 1 1 calc GR
C8 C 0.3198(2) 0.4656(2) 0.08348(19) 0.0212(5) Uani 1 1 d .
H8A H 0.3147 0.3638 0.1063 0.032 Uiso 1 1 calc GR
H8B H 0.3689 0.5034 0.0060 0.032 Uiso 1 1 calc GR
H8C H 0.2235 0.5136 0.0754 0.032 Uiso 1 1 calc GR
C11 C 0.8490(2) 0.1914(2) 0.66854(19) 0.0190(4) Uani 1 1 d .
H11 H 0.8720 0.2379 0.7202 0.023 Uiso 1 1 calc R
C3 C 0.2538(2) 0.2878(2) 0.54606(19) 0.0165(4) Uani 1 1 d .
H3 H 0.2234 0.2448 0.6273 0.020 Uiso 1 1 calc R
C5 C 0.1986(2) 0.4358(2) 0.33177(19) 0.0163(4) Uani 1 1 d .
H5 H 0.1308 0.4903 0.2705 0.020 Uiso 1 1 calc R
C10 C 0.7650(2) 0.2662(2) 0.56302(18) 0.0163(4) Uani 1 1 d .
H10 H 0.7318 0.3628 0.5438 0.020 Uiso 1 1 calc R
C4 C 0.1540(2) 0.3682(2) 0.45283(19) 0.0177(4) Uani 1 1 d .
H4 H 0.0563 0.3768 0.4717 0.021 Uiso 1 1 calc R

loop_
_atom_site_aniso_label
_atom_site_aniso_U_11
_atom_site_aniso_U_22
_atom_site_aniso_U_33
_atom_site_aniso_U_23
_atom_site_aniso_U_13
_atom_site_aniso_U_12
I1 0.01115(7) 0.01370(7) 0.01110(7) -0.00463(5) -0.00151(4) -0.00167(5)
I2 0.01416(7) 0.01442(7) 0.01682(7) -0.00290(5) 0.00058(5) -0.00319(5)
P1 0.0099(2) 0.0126(2) 0.0093(2) -0.00363(19) -0.00126(18) -0.00074(18)
N1 0.0133(8) 0.0172(8) 0.0112(8) -0.0039(7) -0.0013(6) 0.0010(7)
C18 0.0207(11) 0.0150(10) 0.0137(10) -0.0063(8) -0.0033(8) -0.0006(8)
C16 0.0117(10) 0.0142(9) 0.0154(10) -0.0036(8) -0.0007(7) -0.0016(7)
C19 0.0133(10) 0.0177(10) 0.0151(10) -0.0055(8) 0.0018(8) -0.0009(8)
C17 0.0156(10) 0.0156(10) 0.0144(10) -0.0052(8) 0.0000(8) 0.0034(8)
C15 0.0129(10) 0.0129(9) 0.0084(9) -0.0026(7) -0.0033(7) -0.0002(7)
C20 0.0151(10) 0.0189(10) 0.0196(11) -0.0070(8) -0.0019(8) -0.0058(8)
C1 0.0108(9) 0.0117(9) 0.0141(10) -0.0065(7) -0.0009(7) -0.0004(7)
C6 0.0139(10) 0.0117(9) 0.0134(10) -0.0068(7) -0.0004(7) -0.0015(7)
C2 0.0155(10) 0.0151(10) 0.0132(10) -0.0060(8) -0.0012(7) -0.0012(8)
C12 0.0119(10) 0.0314(12) 0.0124(10) -0.0010(9) -0.0016(8) -0.0008(9)
C14 0.0137(10) 0.0169(10) 0.0155(10) -0.0048(8) 0.0009(8) -0.0022(8)
C9 0.0077(9) 0.0180(10) 0.0110(9) -0.0028(8) 0.0003(7) -0.0017(7)
C13 0.0146(10) 0.0180(10) 0.0190(11) 0.0001(8) -0.0006(8) 0.0024(8)
C7 0.0166(10) 0.0193(10) 0.0175(11) -0.0021(8) 0.0005(8) 0.0014(8)
C8 0.0172(11) 0.0328(12) 0.0151(11) -0.0115(9) -0.0042(8) 0.0024(9)
C11 0.0142(10) 0.0291(12) 0.0142(10) -0.0081(9) -0.0013(8) -0.0045(8)
C3 0.0209(11) 0.0148(10) 0.0144(10) -0.0060(8) 0.0052(8) -0.0037(8)
C5 0.0133(10) 0.0169(10) 0.0192(10) -0.0077(8) -0.0024(8) 0.0006(8)
C10 0.0153(10) 0.0183(10) 0.0156(10) -0.0066(8) 0.0001(8) -0.0026(8)
C4 0.0124(10) 0.0185(10) 0.0241(11) -0.0101(9) 0.0041(8) -0.0021(8)

loop_
_atom_type_symbol
_atom_type_description
_atom_type_scat_dispersion_real
_atom_type_scat_dispersion_imag
_atom_type_scat_source
C C 0.0033 0.0016 'International Tables Vol C Tables 4.2.6.8 and 6.1.1.4'
H H 0.0000 0.0000 'International Tables Vol C Tables 4.2.6.8 and 6.1.1.4'
I I -0.4742 1.8119 'International Tables Vol C Tables 4.2.6.8 and 6.1.1.4'
N N 0.0061 0.0033 'International Tables Vol C Tables 4.2.6.8 and 6.1.1.4'
P P 0.1023 0.0942 'International Tables Vol C Tables 4.2.6.8 and 6.1.1.4'

loop_
_exptl_crystal_face_index_h
_exptl_crystal_face_index_k
_exptl_crystal_face_index_l
_exptl_crystal_face_perp_dist
0 3 1 0.0563
3 0 1 0.0567
0 -3 -1 0.0503
-3 0 -1 0.0375
0 3 1 0.0540
0 0 -1 0.0453
0 -3 -1 0.0542
0 0 1 0.0334
0 3 1 0.0535
-3 0 -2 0.0639
0 -3 -1 0.0560
3 0 2 0.0453

loop_
_geom_angle_atom_site_label_1
_geom_angle_atom_site_label_2
_geom_angle_atom_site_label_3
_geom_angle
P1 I1 I2 173.602(12)
C15 P1 I1 109.49(6)
C15 P1 C1 107.76(9)
C1 P1 I1 119.26(6)
C9 P1 I1 105.12(6)
C9 P1 C15 107.76(9)
C9 P1 C1 106.92(9)
C6 N1 C7 111.10(15)
C6 N1 C8 113.34(16)
C7 N1 C8 109.92(15)
C17 C18 H18 119.8
C17 C18 C20 120.37(18)
C20 C18 H18 119.8
C17 C16 H16 120.1
C17 C16 C15 119.78(18)
C15 C16 H16 120.1
C15 C19 H19 120.0
C15 C19 C20 119.95(18)
C20 C19 H19 120.0
C18 C17 C16 120.28(18)
C18 C17 H17 119.9
C16 C17 H17 119.9
C16 C15 P1 119.45(14)
C19 C15 P1 120.65(14)
C19 C15 C16 119.85(17)
C18 C20 C19 119.72(18)
C18 C20 H20 120.1
C19 C20 H20 120.1
C6 C1 P1 116.84(14)
C2 C1 P1 122.25(14)
C2 C1 C6 120.47(17)
C1 C6 N1 116.87(16)
C5 C6 N1 124.31(17)
C5 C6 C1 118.82(18)
C1 C2 H2 120.0
C3 C2 C1 119.91(18)
C3 C2 H2 120.0
C13 C12 H12 120.0
C13 C12 C11 120.07(18)
C11 C12 H12 120.0
C9 C14 H14 120.2
C9 C14 C13 119.61(18)
C13 C14 H14 120.2
C14 C9 P1 122.04(15)
C14 C9 C10 119.76(17)
C10 C9 P1 118.15(14)
C12 C13 C14 120.41(19)
C12 C13 H13 119.8
C14 C13 H13 119.8
N1 C7 H7A 109.5
N1 C7 H7B 109.5
N1 C7 H7C 109.5
H7A C7 H7B 109.5
H7A C7 H7C 109.5
H7B C7 H7C 109.5
N1 C8 H8A 109.5
N1 C8 H8B 109.5
N1 C8 H8C 109.5
H8A C8 H8B 109.5
H8A C8 H8C 109.5
H8B C8 H8C 109.5
C12 C11 H11 119.9
C12 C11 C10 120.23(19)
C10 C11 H11 119.9
C2 C3 H3 120.2
C2 C3 C4 119.63(19)
C4 C3 H3 120.2
C6 C5 H5 119.8
C4 C5 C6 120.43(18)
C4 C5 H5 119.8
C9 C10 H10 120.0
C11 C10 C9 119.91(18)
C11 C10 H10 120.0
C3 C4 H4 119.6
C5 C4 C3 120.70(19)
C5 C4 H4 119.6

loop_
_geom_bond_atom_site_label_1
_geom_bond_atom_site_label_2
_geom_bond_distance
I1 I2 3.1238(2)
I1 P1 2.4914(5)
P1 C15 1.8065(18)
P1 C1 1.8090(19)
P1 C9 1.8055(19)
N1 C6 1.432(2)
N1 C7 1.469(3)
N1 C8 1.471(2)
C18 H18 0.9300
C18 C17 1.384(3)
C18 C20 1.386(3)
C16 H16 0.9300
C16 C17 1.388(3)
C16 C15 1.397(3)
C19 H19 0.9300
C19 C15 1.392(3)
C19 C20 1.397(3)
C17 H17 0.9300
C20 H20 0.9300
C1 C6 1.405(3)
C1 C2 1.398(3)
C6 C5 1.388(3)
C2 H2 0.9300
C2 C3 1.385(3)
C12 H12 0.9300
C12 C13 1.384(3)
C12 C11 1.385(3)
C14 H14 0.9300
C14 C9 1.392(3)
C14 C13 1.394(3)
C9 C10 1.401(3)
C13 H13 0.9300
C7 H7A 0.9600
C7 H7B 0.9600
C7 H7C 0.9600
C8 H8A 0.9600
C8 H8B 0.9600
C8 H8C 0.9600
C11 H11 0.9300
C11 C10 1.386(3)
C3 H3 0.9300
C3 C4 1.390(3)
C5 H5 0.9300
C5 C4 1.388(3)
C10 H10 0.9300
C4 H4 0.9300

loop_
_exptl_oxdiff_crystal_face_indexfrac_h
_exptl_oxdiff_crystal_face_indexfrac_k
_exptl_oxdiff_crystal_face_indexfrac_l
_exptl_oxdiff_crystal_face_x
_exptl_oxdiff_crystal_face_y
_exptl_oxdiff_crystal_face_z
-0.0000 3.0000 1.0000 0.0180 0.0140 0.2130
3.0000 0.0000 1.0000 0.0673 0.2254 -0.0506
0.0000 -3.0000 -1.0000 -0.0180 -0.0140 -0.2130
-3.0000 -0.0000 -1.0000 -0.0673 -0.2254 0.0506
-0.0000 3.0000 1.0000 0.0180 0.0140 0.2130
0.0000 -0.0000 -1.0000 -0.0646 0.0020 0.0118
0.0000 -3.0000 -1.0000 -0.0180 -0.0140 -0.2130
-0.0000 0.0000 1.0000 0.0646 -0.0020 -0.0118
-0.0000 3.0000 1.0000 0.0180 0.0140 0.2130
-3.0000 -0.0000 -2.0000 -0.1320 -0.2234 0.0623
0.0000 -3.0000 -1.0000 -0.0180 -0.0140 -0.2130
3.0000 0.0000 2.0000 0.1320 0.2234 -0.0623
